data_7018932
loop_
_publ_author_name
'Yin, Wenlong'
'Feng, Kai'
'He, Ran'
'Mei, Dajiang'
'Lin, Zheshuai'
'Yao, Jiyong'
'Wu, Yicheng'

_publ_section_title
;
 BaGa(2)MQ(6) (M = Si, Ge; Q = S, Se): a new series of promising IR
 nonlinear optical materials.
;
_journal_issue 18
_journal_name_full 'Dalton transactions (Cambridge, England : 2003)'
_journal_page_first 5653
_journal_page_last 5661
_journal_paper_doi 10.1039/c2dt12493a
_journal_volume 41
_journal_year 2012
_chemical_formula_sum 'Ba Ga2 Se6 Si'
_chemical_formula_weight 778.63
_space_group_IT_number 146
_symmetry_cell_setting trigonal
_symmetry_space_group_name_Hall 'R 3'
_symmetry_space_group_name_H-M 'R 3 :H'
_atom_sites_solution_primary direct
_atom_sites_solution_secondary difmap
_audit_creation_method SHELXL-97
_audit_update_record
;
2011-11-05 # Formatted by publCIF
;
_cell_angle_alpha 90.00
_cell_angle_beta 90.00
_cell_angle_gamma 120.00
_cell_formula_units_Z 3
_cell_length_a 9.9666(14)
_cell_length_b 9.9666(14)
_cell_length_c 9.0471(18)
_cell_measurement_reflns_used 50
_cell_measurement_temperature 93(2)
_cell_measurement_theta_max 30.95
_cell_measurement_theta_min 3.26
_cell_volume 778.3(2)
_computing_cell_refinement 'CrystalClear (Rigaku Inc., 2008)'
_computing_data_collection 'CrystalClear (Rigaku Inc., 2008)'
_computing_data_reduction 'CrystalClear (Rigaku Inc., 2008)'
_computing_molecular_graphics 'SHELXL-97 (Sheldrick, 1997)'
_computing_publication_material 'SHELXL-97 (Sheldrick, 1997)'
_computing_structure_refinement 'SHELXL-97 (Sheldrick, 1997)'
_computing_structure_solution 'SHELXS-97 (Sheldrick, 1990)'
_diffrn_ambient_temperature 93(2)
_diffrn_measured_fraction_theta_full 1.000
_diffrn_measured_fraction_theta_max 1.000
_diffrn_measurement_device_type 'Rigaku AFC10 diffractometer'
_diffrn_measurement_method '\f and \w scan'
_diffrn_radiation_monochromator 'Graphite Monochromator'
_diffrn_radiation_source 'Rotating Anode'
_diffrn_radiation_type MoK\a
_diffrn_radiation_wavelength 0.71073
_diffrn_reflns_av_R_equivalents 0.0584
_diffrn_reflns_av_sigmaI/netI 0.0879
_diffrn_reflns_limit_h_max 13
_diffrn_reflns_limit_h_min -14
_diffrn_reflns_limit_k_max 14
_diffrn_reflns_limit_k_min -9
_diffrn_reflns_limit_l_max 13
_diffrn_reflns_limit_l_min -12
_diffrn_reflns_number 2476
_diffrn_reflns_theta_full 30.95
_diffrn_reflns_theta_max 30.95
_diffrn_reflns_theta_min 3.26
_exptl_absorpt_coefficient_mu 29.997
_exptl_absorpt_correction_T_max 0.150
_exptl_absorpt_correction_T_min 0.050
_exptl_absorpt_correction_type numerical
_exptl_absorpt_process_details 'face indexed'
_exptl_crystal_colour yellow
_exptl_crystal_density_diffrn 4.984
_exptl_crystal_density_method 'not measured'
_exptl_crystal_description Chunk
_exptl_crystal_F_000 1008
_exptl_crystal_size_max 0.2970
_exptl_crystal_size_mid 0.2180
_exptl_crystal_size_min 0.1120
_refine_diff_density_max 1.570
_refine_diff_density_min -2.785
_refine_diff_density_rms 0.411
_refine_ls_abs_structure_details 'Flack H D (1983), Acta Cryst. A39, 876-881'
_refine_ls_abs_structure_Flack 0.02(4)
_refine_ls_extinction_coef 0.00083(7)
_refine_ls_extinction_expression Fc^*^=kFc[1+0.001xFc^2^\l^3^/sin(2\q)]^-1/4^
_refine_ls_extinction_method SHELXL
_refine_ls_goodness_of_fit_ref 0.836
_refine_ls_matrix_type full
_refine_ls_number_parameters 32
_refine_ls_number_reflns 1104
_refine_ls_number_restraints 1
_refine_ls_restrained_S_all 0.835
_refine_ls_R_factor_all 0.0486
_refine_ls_R_factor_gt 0.0443
_refine_ls_shift/su_max 0.001
_refine_ls_shift/su_mean 0.000
_refine_ls_structure_factor_coef Fsqd
_refine_ls_weighting_details 'calc w=1/[\s^2^(Fo^2^)+(0.0300P)^2^+0.0000P] where P=(Fo^2^+2Fc^2^)/3'
_refine_ls_weighting_scheme calc
_refine_ls_wR_factor_gt 0.0878
_refine_ls_wR_factor_ref 0.0888
_reflns_number_gt 898
_reflns_number_total 1104
_reflns_threshold_expression >2sigma(I)
_cod_data_source_file c2dt12493a.txt
_cod_data_source_block BaGa2SiSe6
_cod_original_sg_symbol_H-M R3
_cod_database_code 7018932

loop_
_symmetry_equiv_pos_as_xyz
'x, y, z'
'-y, x-y, z'
'-x+y, -x, z'
'x+2/3, y+1/3, z+1/3'
'-y+2/3, x-y+1/3, z+1/3'
'-x+y+2/3, -x+1/3, z+1/3'
'x+1/3, y+2/3, z+2/3'
'-y+1/3, x-y+2/3, z+2/3'
'-x+y+1/3, -x+2/3, z+2/3'

loop_
_atom_site_label
_atom_site_type_symbol
_atom_site_fract_x
_atom_site_fract_y
_atom_site_fract_z
_atom_site_U_iso_or_equiv
_atom_site_adp_type
_atom_site_occupancy
_atom_site_symmetry_multiplicity
_atom_site_calc_flag
_atom_site_refinement_flags
Ba Ba 0.6667 0.3333 0.35080(15) 0.0194(3) Uani 1 3 d S
Ga Ga 0.71042(17) 0.14625(16) 0.76465(16) 0.0062(3) Uani 0.67 1 d P
Si Si 0.71042(17) 0.14625(16) 0.76465(16) 0.0062(3) Uani 0.33 1 d P
Se1 Se 0.23917(12) 0.04532(12) 0.32880(9) 0.0094(3) Uani 1 1 d .
Se2 Se 0.72935(12) 0.14090(11) 0.02328(10) 0.0106(3) Uani 1 1 d .

loop_
_atom_site_aniso_label
_atom_site_aniso_U_11
_atom_site_aniso_U_22
_atom_site_aniso_U_33
_atom_site_aniso_U_23
_atom_site_aniso_U_13
_atom_site_aniso_U_12
Ba 0.0209(4) 0.0209(4) 0.0164(5) 0.000 0.000 0.0104(2)
Ga 0.0058(6) 0.0060(7) 0.0069(6) 0.0018(5) 0.0008(5) 0.0031(6)
Si 0.0058(6) 0.0060(7) 0.0069(6) 0.0018(5) 0.0008(5) 0.0031(6)
Se1 0.0091(5) 0.0125(5) 0.0095(6) 0.0022(4) 0.0025(4) 0.0075(4)
Se2 0.0094(5) 0.0069(5) 0.0116(6) 0.0000(4) -0.0015(4) 0.0012(4)

loop_
_atom_type_symbol
_atom_type_description
_atom_type_scat_dispersion_real
_atom_type_scat_dispersion_imag
_atom_type_scat_source
Si Si 0.0817 0.0704 'International Tables Vol C Tables 4.2.6.8 and 6.1.1.4'
Ga Ga 0.2307 1.6083 'International Tables Vol C Tables 4.2.6.8 and 6.1.1.4'
Se Se -0.0929 2.2259 'International Tables Vol C Tables 4.2.6.8 and 6.1.1.4'
Ba Ba -0.3244 2.2819 'International Tables Vol C Tables 4.2.6.8 and 6.1.1.4'

loop_
_geom_angle_atom_site_label_1
_geom_angle_atom_site_label_2
_geom_angle_atom_site_label_3
_geom_angle
_geom_angle_site_symmetry_1
_geom_angle_site_symmetry_3
Se1 Ba Se1 64.29(3) 4 6
Se1 Ba Se1 64.28(3) 4 5
Se1 Ba Se1 64.28(3) 6 5
Se1 Ba Se2 89.32(3) 4 5_545
Se1 Ba Se2 57.09(3) 6 5_545
Se1 Ba Se2 121.38(4) 5 5_545
Se1 Ba Se2 57.09(3) 4 6_665
Se1 Ba Se2 121.38(4) 6 6_665
Se1 Ba Se2 89.32(3) 5 6_665
Se2 Ba Se2 119.980(1) 5_545 6_665
Se1 Ba Se2 121.38(4) 4 4_455
Se1 Ba Se2 89.32(3) 6 4_455
Se1 Ba Se2 57.09(3) 5 4_455
Se2 Ba Se2 119.979(1) 5_545 4_455
Se2 Ba Se2 119.978(1) 6_665 4_455
Se1 Ba Se2 114.64(2) 4 .
Se1 Ba Se2 117.07(2) 6 .
Se1 Ba Se2 177.93(2) 5 .
Se2 Ba Se2 59.99(2) 5_545 .
Se2 Ba Se2 88.63(3) 6_665 .
Se2 Ba Se2 123.96(4) 4_455 .
Se1 Ba Se2 177.94(2) 4 3_665
Se1 Ba Se2 114.64(2) 6 3_665
Se1 Ba Se2 117.07(2) 5 3_665
Se2 Ba Se2 88.63(3) 5_545 3_665
Se2 Ba Se2 123.96(4) 6_665 3_665
Se2 Ba Se2 59.99(2) 4_455 3_665
Se2 Ba Se2 64.05(3) . 3_665
Se1 Ba Se2 117.07(2) 4 2_655
Se1 Ba Se2 177.93(2) 6 2_655
Se1 Ba Se2 114.64(2) 5 2_655
Se2 Ba Se2 123.96(4) 5_545 2_655
Se2 Ba Se2 59.99(2) 6_665 2_655
Se2 Ba Se2 88.63(3) 4_455 2_655
Se2 Ba Se2 64.05(3) . 2_655
Se2 Ba Se2 64.05(3) 3_665 2_655
Se1 Ba Se1 60.32(2) 4 2_655
Se1 Ba Se1 93.04(3) 6 2_655
Se1 Ba Se1 124.55(4) 5 2_655
Se2 Ba Se1 61.12(2) 5_545 2_655
Se2 Ba Se1 59.08(2) 6_665 2_655
Se2 Ba Se1 177.58(4) 4_455 2_655
Se2 Ba Se1 54.33(2) . 2_655
Se2 Ba Se1 118.37(4) 3_665 2_655
Se2 Ba Se1 89.01(3) 2_655 2_655
Se1 Ba Se1 124.55(4) 4 .
Se1 Ba Se1 60.31(2) 6 .
Se1 Ba Se1 93.04(3) 5 .
Se2 Ba Se1 59.08(2) 5_545 .
Se2 Ba Se1 177.58(4) 6_665 .
Se2 Ba Se1 61.12(2) 4_455 .
Se2 Ba Se1 89.01(3) . .
Se2 Ba Se1 54.33(2) 3_665 .
Se2 Ba Se1 118.37(4) 2_655 .
Se1 Ba Se1 119.724(5) 2_655 .
Se1 Ba Se1 93.04(3) 4 3_665
Se1 Ba Se1 124.55(4) 6 3_665
Se1 Ba Se1 60.31(2) 5 3_665
Se2 Ba Se1 177.58(4) 5_545 3_665
Se2 Ba Se1 61.12(2) 6_665 3_665
Se2 Ba Se1 59.08(2) 4_455 3_665
Se2 Ba Se1 118.37(4) . 3_665
Se2 Ba Se1 89.01(3) 3_665 3_665
Se2 Ba Se1 54.33(2) 2_655 3_665
Se1 Ba Se1 119.724(5) 2_655 3_665
Se1 Ba Se1 119.724(5) . 3_665
Se1 Ga Se1 108.05(8) 4 6
Se1 Ga Se2 112.30(6) 4 1_556
Se1 Ga Se2 118.16(7) 6 1_556
Se1 Ga Se2 109.93(8) 4 9_655
Se1 Ga Se2 105.44(7) 6 9_655
Se2 Ga Se2 102.43(6) 1_556 9_655
Si Se1 Ga 0.00(12) 7_444 7_444
Si Se1 Si 102.72(8) 7_444 8_544
Ga Se1 Si 102.72(8) 7_444 8_544
Si Se1 Ga 102.72(8) 7_444 8_544
Ga Se1 Ga 102.72(8) 7_444 8_544
Si Se1 Ga 0.00(9) 8_544 8_544
Si Se1 Ba 90.85(5) 7_444 7_444
Ga Se1 Ba 90.85(5) 7_444 7_444
Si Se1 Ba 90.85(5) 8_544 7_444
Ga Se1 Ba 90.85(5) 8_544 7_444
Si Se1 Ba 142.67(6) 7_444 .
Ga Se1 Ba 142.67(6) 7_444 .
Si Se1 Ba 89.44(4) 8_544 .
Ga Se1 Ba 89.44(4) 8_544 .
Ba Se1 Ba 124.55(4) 7_444 .
Si Se2 Ga 0.00(14) 1_554 1_554
Si Se2 Si 105.52(5) 1_554 5_544
Ga Se2 Si 105.52(5) 1_554 5_544
Si Se2 Ga 105.52(5) 1_554 5_544
Ga Se2 Ga 105.52(5) 1_554 5_544
Si Se2 Ga 0.00(14) 5_544 5_544
Si Se2 Ba 94.49(5) 1_554 7_544
Ga Se2 Ba 94.49(5) 1_554 7_544
Si Se2 Ba 92.92(5) 5_544 7_544
Ga Se2 Ba 92.92(5) 5_544 7_544
Si Se2 Ba 137.71(5) 1_554 .
Ga Se2 Ba 137.71(5) 1_554 .
Si Se2 Ba 90.71(5) 5_544 .
Ga Se2 Ba 90.71(5) 5_544 .
Ba Se2 Ba 123.96(4) 7_544 .

loop_
_geom_bond_atom_site_label_1
_geom_bond_atom_site_label_2
_geom_bond_distance
_geom_bond_site_symmetry_2
Ba Se1 3.5697(16) 4
Ba Se1 3.5698(16) 6
Ba Se1 3.5698(16) 5
Ba Se2 3.6110(12) 5_545
Ba Se2 3.6110(12) 6_665
Ba Se2 3.6110(12) 4_455
Ba Se2 3.7479(16) .
Ba Se2 3.7479(16) 3_665
Ba Se2 3.7479(16) 2_655
Ba Se1 3.7686(12) 2_655
Ba Se1 3.7686(12) .
Ba Se1 3.7686(12) 3_665
Ga Se1 2.3468(19) 4
Ga Se1 2.3470(16) 6
Ga Se2 2.3502(19) 1_556
Ga Se2 2.3720(18) 9_655
Se1 Si 2.3468(19) 7_444
Se1 Ga 2.3468(19) 7_444
Se1 Si 2.3469(16) 8_544
Se1 Ga 2.3469(16) 8_544
Se1 Ba 3.5697(16) 7_444
Se2 Si 2.3502(19) 1_554
Se2 Ga 2.3502(19) 1_554
Se2 Si 2.3719(18) 5_544
Se2 Ga 2.3719(18) 5_544
Se2 Ba 3.6110(12) 7_544
